data_4110169
loop_
_publ_author_name
'Erin M. Forbeck'
'Cory D. Evans'
'John A. Gilleran'
'Pixu Li'
'Madeleine M. Joulli\'e'

_publ_section_title
;
 A Regio- and Stereoselective Approach to Quaternary Centers from Chiral
 Trisubstituted Aziridines
;
_journal_name_full 'Journal of the American Chemical Society'
_journal_page_first 14463
_journal_page_last 14469
_journal_paper_doi 10.1021/ja0758077
_journal_volume 129
_journal_year 2007
_chemical_formula_sum 'C24 H31 Br N2 O6 S Si'
_chemical_formula_weight 583.57
_space_group_IT_number 4
_symmetry_cell_setting monoclinic
_symmetry_Int_Tables_number 4
_symmetry_space_group_name_Hall 'P 2yb'
_symmetry_space_group_name_H-M 'P 1 21 1'
_atom_sites_solution_hydrogens geom
_atom_sites_solution_primary direct
_audit_creation_method SHELXL-97
_cell_angle_alpha 90.00
_cell_angle_beta 104.634(3)
_cell_angle_gamma 90.00
_cell_formula_units_Z 2
_cell_length_a 10.5237(14)
_cell_length_b 10.5852(13)
_cell_length_c 12.6006(19)
_cell_measurement_temperature 143(1)
_cell_volume 1358.1(3)
_computing_data_collection 'CrystalClear (Rigaku, 1999)'
_computing_data_reduction 'CrystalClear (Rigaku, 1999)'
_computing_structure_refinement 'SHELXL-97 (Sheldrick, 1997)'
_computing_structure_solution 'SIR97 (Altomare, 1999)'
_diffrn_ambient_temperature 143(1)
_diffrn_measured_fraction_theta_full 0.987
_diffrn_measured_fraction_theta_max 0.987
_diffrn_measurement_device 'CCD Area Detector'
_diffrn_measurement_device_type 'Rigaku Mercury'
_diffrn_measurement_method 'phi and omega rotations'
_diffrn_radiation_monochromator graphite
_diffrn_radiation_source 'rotating anode'
_diffrn_radiation_type MoK\a
_diffrn_radiation_wavelength 0.71069
_diffrn_reflns_av_R_equivalents 0.0124
_diffrn_reflns_av_sigmaI/netI 0.0625
_diffrn_reflns_limit_h_max 12
_diffrn_reflns_limit_h_min -10
_diffrn_reflns_limit_k_max 12
_diffrn_reflns_limit_k_min -9
_diffrn_reflns_limit_l_max 15
_diffrn_reflns_limit_l_min -14
_diffrn_reflns_number 6569
_diffrn_reflns_theta_full 25.04
_diffrn_reflns_theta_max 25.04
_diffrn_reflns_theta_min 2.55
_exptl_absorpt_coefficient_mu 1.675
_exptl_absorpt_correction_T_max 1.0000
_exptl_absorpt_correction_T_min 0.8058
_exptl_absorpt_correction_type multi-scan
_exptl_crystal_density_diffrn 1.427
_exptl_crystal_F_000 604
_exptl_crystal_size_max 0.42
_exptl_crystal_size_mid 0.25
_exptl_crystal_size_min 0.20
_refine_diff_density_max 0.240
_refine_diff_density_min -0.240
_refine_diff_density_rms 0.042
_refine_ls_abs_structure_details 'Flack H D (1983), Acta Cryst. A39, 876-881'
_refine_ls_abs_structure_Flack -0.004(5)
_refine_ls_extinction_method none
_refine_ls_goodness_of_fit_ref 0.807
_refine_ls_hydrogen_treatment constr
_refine_ls_matrix_type full
_refine_ls_number_parameters 323
_refine_ls_number_reflns 4033
_refine_ls_number_restraints 1
_refine_ls_restrained_S_all 0.807
_refine_ls_R_factor_all 0.0270
_refine_ls_R_factor_gt 0.0203
_refine_ls_shift/su_max 0.001
_refine_ls_shift/su_mean 0.000
_refine_ls_structure_factor_coef Fsqd
_refine_ls_weighting_details 'calc w=1/[\s^2^(Fo^2^)+(0.0000P)^2^+0.0000P] where P=(Fo^2^+2Fc^2^)/3'
_refine_ls_weighting_scheme calc
_refine_ls_wR_factor_gt 0.0375
_refine_ls_wR_factor_ref 0.0390
_reflns_number_gt 3207
_reflns_number_total 4033
_reflns_threshold_expression >2sigma(I)
_cod_data_source_file ja0758077si20070808_042846.cif
_cod_data_source_block shelxl
_cod_original_sg_symbol_H-M 'P 21 '
_cod_database_code 4110169

loop_
_symmetry_equiv_pos_as_xyz
'x, y, z'
'-x, y+1/2, -z'

loop_
_atom_site_label
_atom_site_type_symbol
_atom_site_fract_x
_atom_site_fract_y
_atom_site_fract_z
_atom_site_U_iso_or_equiv
_atom_site_adp_type
_atom_site_occupancy
_atom_site_symmetry_multiplicity
_atom_site_calc_flag
_atom_site_refinement_flags
Br1 Br 0.57181(3) 0.87487(3) 1.01422(2) 0.04088(9) Uani 1 1 d .
S1 S 0.30364(6) 0.31617(6) 0.49164(5) 0.02005(16) Uani 1 1 d .
Si1 Si -0.07846(7) 0.61540(8) 0.20659(6) 0.02119(18) Uani 1 1 d .
O2 O 0.60807(18) 0.46080(19) 0.37104(15) 0.0372(5) Uani 1 1 d .
O1 O 0.41886(17) 0.5337(2) 0.38056(15) 0.0356(5) Uani 1 1 d .
O3 O 0.33626(16) 0.26641(17) 0.39525(14) 0.0266(5) Uani 1 1 d .
O4 O 0.24927(15) 0.23508(17) 0.56030(14) 0.0247(4) Uani 1 1 d .
O5 O 0.26087(14) 0.53047(16) 0.66115(13) 0.0181(4) Uani 1 1 d .
O6 O 0.01450(16) 0.57720(18) 0.32940(14) 0.0230(5) Uani 1 1 d .
N1 N 0.5236(2) 0.4784(2) 0.41999(18) 0.0258(6) Uani 1 1 d .
N2 N 0.20199(17) 0.42855(19) 0.45093(15) 0.0174(5) Uani 1 1 d .
H2 H 0.2071 0.4666 0.3918 0.023 Uiso 1 1 calc R
C1 C 0.45636(19) 0.3720(3) 0.57535(17) 0.0175(5) Uani 1 1 d .
C2 C 0.5503(2) 0.4344(2) 0.53454(19) 0.0186(6) Uani 1 1 d .
C3 C 0.6735(2) 0.4605(3) 0.6001(2) 0.0270(7) Uani 1 1 d .
H3 H 0.7358 0.5000 0.5707 0.036 Uiso 1 1 calc R
C4 C 0.7036(2) 0.4280(3) 0.7086(2) 0.0315(8) Uani 1 1 d .
H4 H 0.7860 0.4469 0.7536 0.042 Uiso 1 1 calc R
C5 C 0.6122(2) 0.3673(4) 0.75144(19) 0.0312(7) Uani 1 1 d .
H5 H 0.6332 0.3454 0.8253 0.042 Uiso 1 1 calc R
C6 C 0.4890(2) 0.3384(3) 0.6853(2) 0.0270(7) Uani 1 1 d .
H6 H 0.4281 0.2964 0.7148 0.036 Uiso 1 1 calc R
C7 C 0.1013(2) 0.4741(3) 0.50264(18) 0.0164(6) Uani 1 1 d .
H7 H 0.0797 0.4045 0.5463 0.022 Uiso 1 1 calc R
C8 C 0.1501(2) 0.5850(3) 0.58115(19) 0.0176(6) Uani 1 1 d .
C9 C 0.3312(2) 0.6094(3) 0.74213(19) 0.0173(6) Uani 1 1 d .
C10 C 0.4460(2) 0.6654(3) 0.7302(2) 0.0230(7) Uani 1 1 d .
H10 H 0.4739 0.6511 0.6668 0.031 Uiso 1 1 calc R
C11 C 0.5189(2) 0.7417(3) 0.8111(2) 0.0248(7) Uani 1 1 d .
H11 H 0.5961 0.7787 0.8029 0.033 Uiso 1 1 calc R
C12 C 0.4769(2) 0.7631(3) 0.9047(2) 0.0234(7) Uani 1 1 d .
C13 C 0.3637(2) 0.7069(3) 0.9190(2) 0.0258(7) Uani 1 1 d .
H13 H 0.3367 0.7212 0.9828 0.034 Uiso 1 1 calc R
C14 C 0.2912(2) 0.6295(3) 0.83807(19) 0.0203(6) Uani 1 1 d .
H14 H 0.2156 0.5907 0.8475 0.027 Uiso 1 1 calc R
C15 C -0.0207(2) 0.5010(3) 0.41016(18) 0.0187(6) Uani 1 1 d .
H15A H -0.0585 0.4221 0.3776 0.025 Uiso 1 1 calc R
H15B H -0.0859 0.5443 0.4392 0.025 Uiso 1 1 calc R
C16 C -0.0862(3) 0.7905(3) 0.2011(2) 0.0342(8) Uani 1 1 d .
H16A H -0.1432 0.8202 0.2443 0.051 Uiso 1 1 calc R
H16B H -0.1196 0.8173 0.1264 0.051 Uiso 1 1 calc R
H16C H 0.0002 0.8246 0.2296 0.051 Uiso 1 1 calc R
C17 C -0.2459(2) 0.5471(3) 0.1843(2) 0.0387(8) Uani 1 1 d .
H17A H -0.2404 0.4565 0.1843 0.058 Uiso 1 1 calc R
H17B H -0.2996 0.5754 0.1151 0.058 Uiso 1 1 calc R
H17C H -0.2842 0.5740 0.2421 0.058 Uiso 1 1 calc R
C18 C 0.0080(3) 0.5511(3) 0.1034(2) 0.0276(7) Uani 1 1 d .
C19 C 0.1370(3) 0.6236(3) 0.1121(2) 0.0444(9) Uani 1 1 d .
H19A H 0.1895 0.6207 0.1864 0.067 Uiso 1 1 calc R
H19B H 0.1176 0.7099 0.0906 0.067 Uiso 1 1 calc R
H19C H 0.1844 0.5853 0.0646 0.067 Uiso 1 1 calc R
C20 C -0.0797(3) 0.5637(3) -0.0137(2) 0.0451(9) Uani 1 1 d .
H20A H -0.1066 0.6501 -0.0273 0.068 Uiso 1 1 calc R
H20B H -0.1559 0.5111 -0.0216 0.068 Uiso 1 1 calc R
H20C H -0.0315 0.5377 -0.0652 0.068 Uiso 1 1 calc R
C21 C 0.0409(3) 0.4106(3) 0.1274(2) 0.0476(9) Uani 1 1 d .
H21A H 0.0816 0.3773 0.0732 0.071 Uiso 1 1 calc R
H21B H -0.0384 0.3646 0.1251 0.071 Uiso 1 1 calc R
H21C H 0.0999 0.4022 0.1988 0.071 Uiso 1 1 calc R
C22 C 0.1929(2) 0.7007(2) 0.5257(2) 0.0227(7) Uani 1 1 d .
H22A H 0.2284 0.7635 0.5801 0.034 Uiso 1 1 calc R
H22B H 0.1185 0.7349 0.4731 0.034 Uiso 1 1 calc R
H22C H 0.2587 0.6760 0.4891 0.034 Uiso 1 1 calc R
C23 C 0.0460(2) 0.6215(3) 0.63617(19) 0.0193(6) Uani 1 1 d .
C24 C -0.0360(3) 0.6502(3) 0.6783(2) 0.0246(7) Uani 1 1 d .
H24 H -0.1017 0.6732 0.7120 0.033 Uiso 1 1 calc R

loop_
_atom_site_aniso_label
_atom_site_aniso_U_11
_atom_site_aniso_U_22
_atom_site_aniso_U_33
_atom_site_aniso_U_23
_atom_site_aniso_U_13
_atom_site_aniso_U_12
Br1 0.03968(15) 0.0450(2) 0.03333(16) -0.01498(19) 0.00061(13) -0.01305(18)
S1 0.0190(3) 0.0152(4) 0.0260(4) -0.0019(3) 0.0058(3) 0.0001(3)
Si1 0.0223(4) 0.0236(5) 0.0166(4) 0.0008(4) 0.0029(3) -0.0037(4)
O2 0.0398(12) 0.0419(15) 0.0389(12) 0.0024(11) 0.0266(10) 0.0014(11)
O1 0.0283(11) 0.0415(15) 0.0378(13) 0.0160(11) 0.0098(10) 0.0054(11)
O3 0.0253(10) 0.0259(13) 0.0296(11) -0.0136(9) 0.0089(9) 0.0004(9)
O4 0.0240(9) 0.0163(12) 0.0343(11) 0.0055(9) 0.0084(9) -0.0042(9)
O5 0.0169(9) 0.0170(11) 0.0182(10) -0.0030(9) 0.0002(8) 0.0031(8)
O6 0.0218(9) 0.0298(14) 0.0153(10) 0.0061(9) 0.0006(8) -0.0040(9)
N1 0.0285(13) 0.0192(15) 0.0295(13) -0.0014(12) 0.0068(11) -0.0054(12)
N2 0.0176(10) 0.0185(14) 0.0171(11) 0.0007(10) 0.0063(9) 0.0024(10)
C1 0.0166(11) 0.0121(14) 0.0242(12) -0.0019(15) 0.0060(10) 0.0028(15)
C2 0.0199(13) 0.0129(16) 0.0221(14) -0.0025(12) 0.0037(12) 0.0036(12)
C3 0.0212(14) 0.023(2) 0.0359(17) -0.0042(15) 0.0061(13) 0.0006(14)
C4 0.0193(13) 0.035(2) 0.0368(17) -0.0039(15) 0.0005(13) 0.0038(13)
C5 0.0288(13) 0.0358(19) 0.0250(13) 0.0032(17) -0.0007(12) 0.0077(17)
C6 0.0241(13) 0.029(2) 0.0277(15) 0.0051(14) 0.0063(12) 0.0039(13)
C7 0.0168(13) 0.0158(16) 0.0171(14) -0.0022(12) 0.0055(11) -0.0010(12)
C8 0.0167(12) 0.0166(18) 0.0184(13) 0.0002(12) 0.0023(11) 0.0027(12)
C9 0.0172(12) 0.0119(16) 0.0202(14) 0.0022(13) -0.0001(11) 0.0036(12)
C10 0.0222(13) 0.0267(19) 0.0224(14) -0.0031(13) 0.0099(12) -0.0017(13)
C11 0.0179(13) 0.030(2) 0.0261(16) 0.0006(14) 0.0042(12) -0.0053(14)
C12 0.0253(14) 0.0214(18) 0.0174(15) -0.0043(13) -0.0058(12) -0.0016(13)
C13 0.0262(14) 0.0289(19) 0.0213(15) 0.0004(14) 0.0042(13) 0.0006(14)
C14 0.0203(13) 0.0215(18) 0.0196(14) 0.0013(14) 0.0062(12) -0.0002(13)
C15 0.0176(13) 0.0209(18) 0.0179(14) 0.0016(12) 0.0054(11) -0.0024(12)
C16 0.0362(16) 0.030(2) 0.0359(17) 0.0023(15) 0.0088(15) 0.0025(15)
C17 0.0318(16) 0.052(2) 0.0292(17) 0.0075(17) 0.0021(14) -0.0107(17)
C18 0.0396(17) 0.0247(19) 0.0193(15) -0.0021(13) 0.0088(13) -0.0031(15)
C19 0.0443(17) 0.052(2) 0.0444(19) -0.0023(19) 0.0256(16) -0.0013(18)
C20 0.069(2) 0.043(2) 0.0222(16) -0.0003(16) 0.0102(16) -0.002(2)
C21 0.073(2) 0.032(3) 0.0417(18) -0.0021(17) 0.0215(17) 0.0092(18)
C22 0.0257(14) 0.0174(18) 0.0241(15) 0.0021(14) 0.0047(12) 0.0005(13)
C23 0.0220(13) 0.0162(16) 0.0164(13) 0.0007(13) -0.0014(12) 0.0021(13)
C24 0.0227(14) 0.029(2) 0.0231(15) -0.0037(14) 0.0081(13) 0.0003(14)

loop_
_atom_type_symbol
_atom_type_description
_atom_type_scat_dispersion_real
_atom_type_scat_dispersion_imag
_atom_type_scat_source
C C 0.0033 0.0016 'International Tables Vol C Tables 4.2.6.8 and 6.1.1.4'
H H 0.0000 0.0000 'International Tables Vol C Tables 4.2.6.8 and 6.1.1.4'
N N 0.0061 0.0033 'International Tables Vol C Tables 4.2.6.8 and 6.1.1.4'
O O 0.0106 0.0060 'International Tables Vol C Tables 4.2.6.8 and 6.1.1.4'
S S 0.1246 0.1234 'International Tables Vol C Tables 4.2.6.8 and 6.1.1.4'
Si Si 0.0817 0.0704 'International Tables Vol C Tables 4.2.6.8 and 6.1.1.4'
Br Br -0.2901 2.4595 'International Tables Vol C Tables 4.2.6.8 and 6.1.1.4'

loop_
_geom_angle_atom_site_label_1
_geom_angle_atom_site_label_2
_geom_angle_atom_site_label_3
_geom_angle
O4 S1 O3 120.31(11)
O4 S1 N2 107.61(10)
O3 S1 N2 106.52(11)
O4 S1 C1 106.15(11)
O3 S1 C1 104.37(10)
N2 S1 C1 111.92(12)
O6 Si1 C16 106.77(12)
O6 Si1 C17 111.05(11)
C16 Si1 C17 110.61(14)
O6 Si1 C18 106.30(11)
C16 Si1 C18 110.97(13)
C17 Si1 C18 110.99(13)
C9 O5 C8 117.26(19)
C15 O6 Si1 127.48(15)
O2 N1 O1 124.0(2)
O2 N1 C2 117.7(2)
O1 N1 C2 118.3(2)
C7 N2 S1 127.34(16)
C6 C1 C2 118.1(2)
C6 C1 S1 117.63(19)
C2 C1 S1 123.82(17)
C3 C2 C1 121.5(2)
C3 C2 N1 116.2(2)
C1 C2 N1 122.3(2)
C4 C3 C2 119.6(3)
C3 C4 C5 120.1(2)
C4 C5 C6 120.5(2)
C5 C6 C1 120.1(2)
N2 C7 C15 106.63(18)
N2 C7 C8 112.17(18)
C15 C7 C8 115.4(2)
O5 C8 C23 109.61(18)
O5 C8 C22 110.90(19)
C23 C8 C22 110.0(2)
O5 C8 C7 102.8(2)
C23 C8 C7 109.40(19)
C22 C8 C7 113.90(19)
O5 C9 C10 119.83(19)
O5 C9 C14 120.7(2)
C10 C9 C14 119.4(2)
C11 C10 C9 120.6(2)
C10 C11 C12 119.4(2)
C11 C12 C13 121.0(2)
C11 C12 Br1 120.0(2)
C13 C12 Br1 119.00(19)
C14 C13 C12 119.5(2)
C13 C14 C9 120.1(2)
O6 C15 C7 109.38(18)
C20 C18 C19 109.3(2)
C20 C18 C21 108.8(2)
C19 C18 C21 108.5(3)
C20 C18 Si1 110.63(19)
C19 C18 Si1 109.9(2)
C21 C18 Si1 109.67(17)
C24 C23 C8 179.4(3)

loop_
_geom_bond_atom_site_label_1
_geom_bond_atom_site_label_2
_geom_bond_distance
Br1 C12 1.900(3)
S1 O4 1.4362(17)
S1 O3 1.4425(16)
S1 N2 1.595(2)
S1 C1 1.786(2)
Si1 O6 1.6584(19)
Si1 C16 1.856(3)
Si1 C17 1.859(3)
Si1 C18 1.891(2)
O2 N1 1.218(2)
O1 N1 1.236(3)
O5 C9 1.381(3)
O5 C8 1.454(3)
O6 C15 1.419(3)
N1 C2 1.475(3)
N2 C7 1.459(3)
C1 C6 1.387(3)
C1 C2 1.391(3)
C2 C3 1.378(3)
C3 C4 1.368(3)
C4 C5 1.375(3)
C5 C6 1.387(3)
C7 C15 1.527(3)
C7 C8 1.538(3)
C8 C23 1.488(3)
C8 C22 1.533(3)
C9 C10 1.388(3)
C9 C14 1.393(3)
C10 C11 1.373(3)
C11 C12 1.378(3)
C12 C13 1.384(3)
C13 C14 1.378(4)
C18 C20 1.536(3)
C18 C19 1.539(4)
C18 C21 1.539(4)
C23 C24 1.162(3)
